data_1544697
loop_
_publ_author_name
'Barrio, Jes\'us'
'Delgado, Esther'
'Hern\'andez, Diego'
'Hern\'andez, Elisa'
'Perles, Josefina'
'Zamora, F\'elix'

_publ_section_title
;
 Diisopropylammonium (3,6-dichlorobenzene-1,2-dithiolato)cuprato(III)
 tetrahydrofuran monosolvate
;
_journal_coeditor_code SU4095
_journal_issue 11
_journal_name_full IUCrData
_journal_page_first x161883
_journal_paper_doi 10.1107/S2414314616018836
_journal_volume 1
_journal_year 2016
_chemical_formula_iupac '(C6 H16 N) [Cu (C6 H2 Cl2 S2)2], C4 H8 O'
_chemical_formula_moiety 'C6 H16 N +, C12 H4 Cl4 Cu S4 -, C4 H8 O'
_chemical_formula_sum 'C22 H28 Cl4 Cu N O S4'
_chemical_formula_weight 656.03
_chemical_name_systematic
;
Diisopropylammonium (3,6-dichlorobenzene-1,2-dithiolato)cuprato(III)
tetrahydrofuran monosolvate
;
_space_group_crystal_system monoclinic
_space_group_IT_number 14
_space_group_name_Hall '-P 2ybc'
_space_group_name_H-M_alt 'P 1 21/c 1'
_symmetry_space_group_name_Hall '-P 2ybc'
_symmetry_space_group_name_H-M 'P 1 21/c 1'
_atom_sites_solution_hydrogens geom
_atom_sites_solution_primary direct
_atom_sites_solution_secondary difmap
_cell_angle_alpha 90
_cell_angle_beta 93.616(2)
_cell_angle_gamma 90
_cell_formula_units_Z 4
_cell_length_a 17.6487(8)
_cell_length_b 8.8259(3)
_cell_length_c 18.9730(8)
_cell_measurement_reflns_used 7896
_cell_measurement_temperature 296.(2)
_cell_measurement_theta_max 22.6595
_cell_measurement_theta_min 2.5478
_cell_volume 2949.5(2)
_computing_cell_refinement
;
SAINT (Bruker, 2008)
;
_computing_data_collection
;
APEX2 (Bruker, 2008)
;
_computing_data_reduction
;
SAINT (Bruker, 2008)
;
_computing_molecular_graphics
;
Mercury (Macrae <i>et al.</i>,  2008)
;
_computing_publication_material
;
SHELXL2014 (Sheldrick, 2015) and PLATON (Spek, 2009)
;
_computing_structure_refinement
;
SHELXL2014 (Sheldrick, 2015)
;
_computing_structure_solution
;
SHELXS97 (Sheldrick, 2008)
;
_diffrn_ambient_temperature 296.(2)
_diffrn_measured_fraction_theta_full 0.983
_diffrn_measured_fraction_theta_max 0.983
_diffrn_measurement_device_type 'Bruker Kappa APEXII'
_diffrn_measurement_method '\f and \w scans'
_diffrn_radiation_monochromator graphite
_diffrn_radiation_source 'fine-focus sealed tube'
_diffrn_radiation_type MoK\a
_diffrn_radiation_wavelength 0.71073
_diffrn_reflns_av_R_equivalents 0.0457
_diffrn_reflns_limit_h_max 21
_diffrn_reflns_limit_h_min -18
_diffrn_reflns_limit_k_max 10
_diffrn_reflns_limit_k_min -10
_diffrn_reflns_limit_l_max 22
_diffrn_reflns_limit_l_min -22
_diffrn_reflns_number 35036
_diffrn_reflns_theta_full 25.33
_diffrn_reflns_theta_max 25.33
_diffrn_reflns_theta_min 2.55
_diffrn_standards_decay_% 0
_diffrn_standards_interval_count 0
_diffrn_standards_interval_time 0
_diffrn_standards_number 0
_exptl_absorpt_coefficient_mu 1.403
_exptl_absorpt_correction_T_max 0.99
_exptl_absorpt_correction_T_min 0.90
_exptl_absorpt_correction_type multi-scan
_exptl_absorpt_process_details
;
(SADABS; Bruker, 2008)
;
_exptl_crystal_colour green
_exptl_crystal_density_diffrn 1.477
_exptl_crystal_density_method 'not measured'
_exptl_crystal_description plate
_exptl_crystal_F_000 1344
_exptl_crystal_size_max 0.080
_exptl_crystal_size_mid 0.060
_exptl_crystal_size_min 0.010
_refine_diff_density_max 0.298
_refine_diff_density_min -0.285
_refine_ls_extinction_method none
_refine_ls_goodness_of_fit_ref 1.009
_refine_ls_hydrogen_treatment constr
_refine_ls_matrix_type full
_refine_ls_number_parameters 302
_refine_ls_number_reflns 5305
_refine_ls_number_restraints 0
_refine_ls_restrained_S_all 1.009
_refine_ls_R_factor_all 0.0656
_refine_ls_R_factor_gt 0.0368
_refine_ls_shift/su_max 0.001
_refine_ls_shift/su_mean 0.000
_refine_ls_structure_factor_coef Fsqd
_refine_ls_weighting_details 'w=1/[\s^2^(Fo^2^)+(0.0456P)^2^+1.2611P] where P=(Fo^2^+2Fc^2^)/3'
_refine_ls_weighting_scheme calc
_refine_ls_wR_factor_gt 0.0845
_refine_ls_wR_factor_ref 0.0959
_reflns_number_gt 3766
_reflns_number_total 5305
_reflns_threshold_expression 'I > 2\s(I)'
_cod_data_source_file su4095sup1.cif
_cod_data_source_block I
_cod_database_code 1544697

loop_
_space_group_symop_operation_xyz
'x, y, z'
'-x, y+1/2, -z+1/2'
'-x, -y, -z'
'x, -y-1/2, z-1/2'

loop_
_atom_site_type_symbol
_atom_site_label
_atom_site_fract_x
_atom_site_fract_y
_atom_site_fract_z
_atom_site_U_iso_or_equiv
_atom_site_adp_type
_atom_site_calc_flag
_atom_site_occupancy
C C1 0.89102(17) 0.7458(3) 0.7206(2) 0.0564(9) Uani d 1
C C2 0.9492(2) 0.8280(4) 0.6920(2) 0.0753(11) Uani d 1
C C3 1.0060(2) 0.8945(5) 0.7352(3) 0.0984(16) Uani d 1
H H3 1.0448 0.9482 0.7155 0.118 Uiso calc 1
C C4 1.0048(3) 0.8807(5) 0.8072(3) 0.0986(15) Uani d 1
H H4 1.0431 0.9247 0.8363 0.118 Uiso calc 1
C C5 0.9480(2) 0.8031(4) 0.8363(2) 0.0750(11) Uani d 1
C C6 0.88941(18) 0.7351(4) 0.7939(2) 0.0589(9) Uani d 1
C C7 0.59589(16) 0.3943(3) 0.68861(15) 0.0420(7) Uani d 1
C C8 0.53460(19) 0.3371(3) 0.64767(16) 0.0502(8) Uani d 1
C C9 0.4777(2) 0.2576(4) 0.67669(19) 0.0642(9) Uani d 1
H H9 0.4372 0.2201 0.6481 0.077 Uiso calc 1
C C10 0.4808(2) 0.2336(4) 0.74827(19) 0.0621(9) Uani d 1
H H10 0.4422 0.1804 0.7685 0.074 Uiso calc 1
C C11 0.54128(18) 0.2887(3) 0.78993(16) 0.0510(8) Uani d 1
C C12 0.59981(17) 0.3693(3) 0.76139(15) 0.0423(7) Uani d 1
C C13 0.8609(2) 0.1804(6) 0.4692(3) 0.1000(15) Uani d 1
H H13A 0.8667 0.0854 0.4445 0.12 Uiso calc 1
H H13B 0.9031 0.192 0.5041 0.12 Uiso calc 1
C C14 0.8583(4) 0.3070(7) 0.4197(4) 0.157(3) Uani d 1
H H14A 0.8526 0.2701 0.3715 0.188 Uiso calc 1
H H14B 0.9048 0.3656 0.4252 0.188 Uiso calc 1
C C15 0.7938(4) 0.4001(7) 0.4353(4) 0.155(3) Uani d 1
H H15A 0.8108 0.4976 0.4539 0.186 Uiso calc 1
H H15B 0.7613 0.4169 0.3929 0.186 Uiso calc 1
C C16 0.7545(3) 0.3222(7) 0.4853(3) 0.132(2) Uani d 1
H H16A 0.7029 0.3029 0.4669 0.158 Uiso calc 1
H H16B 0.7524 0.3832 0.5277 0.158 Uiso calc 1
C C18 0.7984(3) 1.1396(5) 0.6879(3) 0.1110(17) Uani d 1
H H18A 0.7897 1.2171 0.7219 0.167 Uiso calc 1
H H18B 0.8244 1.1822 0.6496 0.167 Uiso calc 1
H H18C 0.8289 1.0606 0.7099 0.167 Uiso calc 1
C C17 0.7231(3) 1.0744(4) 0.6598(2) 0.0843(13) Uani d 1
H H17 0.6909 1.1586 0.6423 0.101 Uiso calc 1
C C20 0.6724(2) 0.8859(4) 0.5608(2) 0.0758(11) Uani d 1
H H20 0.6518 0.8159 0.5949 0.091 Uiso calc 1
C C21 0.7039(3) 0.7943(6) 0.5022(2) 0.1007(14) Uani d 1
H H21A 0.6656 0.7257 0.4831 0.151 Uiso calc 1
H H21B 0.7472 0.7377 0.5205 0.151 Uiso calc 1
H H21C 0.7187 0.8612 0.4656 0.151 Uiso calc 1
C C22 0.6102(3) 0.9937(6) 0.5353(3) 0.124(2) Uani d 1
H H22A 0.6308 1.069 0.5053 0.186 Uiso calc 1
H H22B 0.5895 1.0422 0.575 0.186 Uiso calc 1
H H22C 0.5709 0.9385 0.5091 0.186 Uiso calc 1
C C19 0.6817(4) 0.9914(5) 0.7149(3) 0.126(2) Uani d 1
H H19A 0.711 0.9052 0.7311 0.188 Uiso calc 1
H H19B 0.6332 0.9582 0.6948 0.188 Uiso calc 1
H H19C 0.6744 1.0579 0.7539 0.188 Uiso calc 1
Cl Cl1 0.94808(7) 0.85050(15) 0.60108(7) 0.1084(4) Uani d 1
Cl Cl2 0.94720(7) 0.78663(15) 0.92707(7) 0.1069(4) Uani d 1
Cl Cl3 0.52868(6) 0.36943(11) 0.55714(4) 0.0730(3) Uani d 1
Cl Cl4 0.54440(6) 0.25575(13) 0.88029(5) 0.0835(3) Uani d 1
Cu Cu1 0.74529(2) 0.55730(4) 0.74061(2) 0.04436(13) Uani d 1
O O1 0.79163(18) 0.1828(4) 0.50199(17) 0.0995(9) Uani d 1
N N1 0.73755(17) 0.9730(3) 0.59786(16) 0.0690(8) Uani d 1
H H1A 0.7725 0.9057 0.6127 0.083 Uiso calc 1
H H1B 0.7581 1.0301 0.5655 0.083 Uiso calc 1
S S1 0.82175(5) 0.65214(10) 0.66643(5) 0.0550(2) Uani d 1
S S2 0.81555(5) 0.63846(11) 0.83102(5) 0.0665(3) Uani d 1
S S3 0.66744(5) 0.49927(9) 0.65116(4) 0.0492(2) Uani d 1
S S4 0.67634(5) 0.44055(10) 0.81442(4) 0.0532(2) Uani d 1

loop_
_atom_site_aniso_label
_atom_site_aniso_U_11
_atom_site_aniso_U_22
_atom_site_aniso_U_33
_atom_site_aniso_U_12
_atom_site_aniso_U_13
_atom_site_aniso_U_23
C1 0.0364(18) 0.0413(17) 0.092(3) 0.0076(15) 0.0108(18) 0.0084(17)
C2 0.048(2) 0.061(2) 0.119(3) -0.0013(19) 0.021(2) 0.018(2)
C3 0.050(3) 0.066(3) 0.180(5) -0.019(2) 0.017(3) 0.010(3)
C4 0.062(3) 0.073(3) 0.157(5) -0.019(2) -0.016(3) 0.000(3)
C5 0.055(2) 0.058(2) 0.110(3) -0.0029(19) -0.015(2) -0.002(2)
C6 0.0426(19) 0.0451(18) 0.088(3) 0.0062(15) -0.0024(18) 0.0076(18)
C7 0.0436(18) 0.0339(15) 0.0491(17) 0.0028(13) 0.0078(14) 0.0006(13)
C8 0.059(2) 0.0433(17) 0.0477(18) -0.0022(16) -0.0002(16) 0.0007(14)
C9 0.061(2) 0.061(2) 0.069(2) -0.0160(19) -0.0061(19) -0.0033(18)
C10 0.060(2) 0.057(2) 0.070(2) -0.0204(18) 0.0080(19) 0.0032(17)
C11 0.056(2) 0.0490(18) 0.0484(18) -0.0068(16) 0.0085(16) 0.0020(14)
C12 0.0450(18) 0.0367(15) 0.0457(17) -0.0003(14) 0.0070(14) 0.0033(13)
C13 0.063(3) 0.105(4) 0.134(4) -0.004(3) 0.020(3) -0.003(3)
C14 0.149(6) 0.119(5) 0.214(7) 0.022(4) 0.099(5) 0.051(5)
C15 0.146(6) 0.099(4) 0.231(8) 0.024(4) 0.094(6) 0.049(5)
C16 0.142(5) 0.113(4) 0.148(5) 0.040(4) 0.073(4) 0.031(4)
C18 0.135(5) 0.084(3) 0.112(4) 0.030(3) -0.009(3) -0.019(3)
C17 0.100(3) 0.053(2) 0.101(3) 0.028(2) 0.018(3) 0.004(2)
C20 0.069(3) 0.064(2) 0.094(3) 0.005(2) 0.002(2) 0.024(2)
C21 0.113(4) 0.111(4) 0.077(3) 0.010(3) -0.008(3) -0.005(3)
C22 0.076(3) 0.106(4) 0.187(6) 0.011(3) -0.017(3) 0.054(4)
C19 0.187(6) 0.080(3) 0.118(4) 0.036(4) 0.079(4) 0.011(3)
Cl1 0.0833(8) 0.1147(10) 0.1327(10) -0.0095(7) 0.0513(7) 0.0343(8)
Cl2 0.0963(8) 0.1068(9) 0.1116(9) -0.0110(7) -0.0393(7) -0.0080(7)
Cl3 0.0935(7) 0.0751(6) 0.0486(5) -0.0089(5) -0.0093(5) 0.0011(4)
Cl4 0.0905(7) 0.1071(8) 0.0540(5) -0.0341(6) 0.0134(5) 0.0160(5)
Cu1 0.0377(2) 0.0421(2) 0.0538(2) 0.00205(16) 0.00665(17) 0.00594(17)
O1 0.092(2) 0.095(2) 0.115(2) 0.0046(18) 0.0376(19) 0.0226(19)
N1 0.068(2) 0.0602(18) 0.080(2) 0.0217(16) 0.0127(17) 0.0166(16)
S1 0.0422(5) 0.0579(5) 0.0659(5) 0.0026(4) 0.0123(4) 0.0120(4)
S2 0.0565(6) 0.0795(7) 0.0627(5) -0.0151(5) -0.0021(4) 0.0062(5)
S3 0.0528(5) 0.0506(4) 0.0449(4) -0.0043(4) 0.0097(4) 0.0058(4)
S4 0.0493(5) 0.0640(5) 0.0460(4) -0.0095(4) 0.0012(4) 0.0089(4)

loop_
_atom_type_symbol
_atom_type_description
_atom_type_scat_dispersion_real
_atom_type_scat_dispersion_imag
_atom_type_scat_source
C C 0.0033 0.0016 'International Tables Vol C Tables 4.2.6.8 and 6.1.1.4'
H H 0.0000 0.0000 'International Tables Vol C Tables 4.2.6.8 and 6.1.1.4'
O O 0.0106 0.0060 'International Tables Vol C Tables 4.2.6.8 and 6.1.1.4'
S S 0.1246 0.1234 'International Tables Vol C Tables 4.2.6.8 and 6.1.1.4'
Cl Cl 0.1484 0.1585 'International Tables Vol C Tables 4.2.6.8 and 6.1.1.4'
Cu Cu 0.3201 1.2651 'International Tables Vol C Tables 4.2.6.8 and 6.1.1.4'
N N 0.0061 0.0033 'International Tables Vol C Tables 4.2.6.8 and 6.1.1.4'

loop_
_geom_angle_atom_site_label_1
_geom_angle_atom_site_label_2
_geom_angle_atom_site_label_3
_geom_angle
C2 C1 C6 118.9(3)
C2 C1 S1 121.4(3)
C6 C1 S1 119.6(2)
C3 C2 C1 121.0(4)
C3 C2 Cl1 120.1(3)
C1 C2 Cl1 118.9(3)
C2 C3 C4 119.6(4)
C2 C3 H3 120.2
C4 C3 H3 120.2
C5 C4 C3 120.5(4)
C5 C4 H4 119.8
C3 C4 H4 119.8
C4 C5 C6 121.2(4)
C4 C5 Cl2 120.0(4)
C6 C5 Cl2 118.9(3)
C5 C6 C1 118.8(3)
C5 C6 S2 121.3(3)
C1 C6 S2 119.9(3)
C8 C7 C12 119.0(3)
C8 C7 S3 121.5(2)
C12 C7 S3 119.5(2)
C9 C8 C7 121.9(3)
C9 C8 Cl3 118.8(3)
C7 C8 Cl3 119.3(2)
C8 C9 C10 119.5(3)
C8 C9 H9 120.2
C10 C9 H9 120.2
C9 C10 C11 119.6(3)
C9 C10 H10 120.2
C11 C10 H10 120.2
C10 C11 C12 121.7(3)
C10 C11 Cl4 118.9(2)
C12 C11 Cl4 119.4(2)
C11 C12 C7 118.3(3)
C11 C12 S4 121.7(2)
C7 C12 S4 120.0(2)
O1 C13 C14 106.3(4)
O1 C13 H13A 110.5
C14 C13 H13A 110.5
O1 C13 H13B 110.5
C14 C13 H13B 110.5
H13A C13 H13B 108.7
C13 C14 C15 107.1(5)
C13 C14 H14A 110.3
C15 C14 H14A 110.3
C13 C14 H14B 110.3
C15 C14 H14B 110.3
H14A C14 H14B 108.5
C16 C15 C14 107.0(5)
C16 C15 H15A 110.3
C14 C15 H15A 110.3
C16 C15 H15B 110.3
C14 C15 H15B 110.3
H15A C15 H15B 108.6
C15 C16 O1 109.7(4)
C15 C16 H16A 109.7
O1 C16 H16A 109.7
C15 C16 H16B 109.7
O1 C16 H16B 109.7
H16A C16 H16B 108.2
C17 C18 H18A 109.5
C17 C18 H18B 109.5
H18A C18 H18B 109.5
C17 C18 H18C 109.5
H18A C18 H18C 109.5
H18B C18 H18C 109.5
C19 C17 N1 111.4(3)
C19 C17 C18 113.3(5)
N1 C17 C18 108.1(3)
C19 C17 H17 108.0
N1 C17 H17 108.0
C18 C17 H17 108.0
C22 C20 C21 113.2(4)
C22 C20 N1 110.1(3)
C21 C20 N1 108.0(3)
C22 C20 H20 108.5
C21 C20 H20 108.5
N1 C20 H20 108.5
C20 C21 H21A 109.5
C20 C21 H21B 109.5
H21A C21 H21B 109.5
C20 C21 H21C 109.5
H21A C21 H21C 109.5
H21B C21 H21C 109.5
C20 C22 H22A 109.5
C20 C22 H22B 109.5
H22A C22 H22B 109.5
C20 C22 H22C 109.5
H22A C22 H22C 109.5
H22B C22 H22C 109.5
C17 C19 H19A 109.5
C17 C19 H19B 109.5
H19A C19 H19B 109.5
C17 C19 H19C 109.5
H19A C19 H19C 109.5
H19B C19 H19C 109.5
S4 Cu1 S2 87.85(3)
S4 Cu1 S3 92.26(3)
S2 Cu1 S3 173.53(4)
S4 Cu1 S1 173.81(4)
S2 Cu1 S1 92.14(4)
S3 Cu1 S1 88.45(3)
C13 O1 C16 108.5(4)
C17 N1 C20 120.0(3)
C17 N1 H1A 107.3
C20 N1 H1A 107.3
C17 N1 H1B 107.3
C20 N1 H1B 107.3
H1A N1 H1B 106.9
C1 S1 Cu1 103.90(12)
C6 S2 Cu1 104.27(13)
C7 S3 Cu1 104.12(10)
C12 S4 Cu1 104.08(10)

loop_
_geom_bond_atom_site_label_1
_geom_bond_atom_site_label_2
_geom_bond_distance
C1 C2 1.394(5)
C1 C6 1.397(5)
C1 S1 1.753(4)
C2 C3 1.384(6)
C2 Cl1 1.736(4)
C3 C4 1.373(7)
C3 H3 0.93
C4 C5 1.360(6)
C4 H4 0.93
C5 C6 1.404(5)
C5 Cl2 1.729(5)
C6 S2 1.743(3)
C7 C8 1.387(4)
C7 C12 1.396(4)
C7 S3 1.752(3)
C8 C9 1.369(4)
C8 Cl3 1.738(3)
C9 C10 1.372(5)
C9 H9 0.93
C10 C11 1.377(4)
C10 H10 0.93
C11 C12 1.392(4)
C11 Cl4 1.736(3)
C12 S4 1.749(3)
C13 O1 1.406(5)
C13 C14 1.459(7)
C13 H13A 0.97
C13 H13B 0.97
C14 C15 1.450(7)
C14 H14A 0.97
C14 H14B 0.97
C15 C16 1.391(7)
C15 H15A 0.97
C15 H15B 0.97
C16 O1 1.420(6)
C16 H16A 0.97
C16 H16B 0.97
C18 C17 1.514(6)
C18 H18A 0.96
C18 H18B 0.96
C18 H18C 0.96
C17 C19 1.503(6)
C17 N1 1.512(5)
C17 H17 0.98
C20 C22 1.509(5)
C20 C21 1.509(6)
C20 N1 1.518(5)
C20 H20 0.98
C21 H21A 0.96
C21 H21B 0.96
C21 H21C 0.96
C22 H22A 0.96
C22 H22B 0.96
C22 H22C 0.96
C19 H19A 0.96
C19 H19B 0.96
C19 H19C 0.96
Cu1 S4 2.1722(9)
Cu1 S2 2.1736(10)
Cu1 S3 2.1763(9)
Cu1 S1 2.1776(9)
N1 H1A 0.89
N1 H1B 0.89

loop_
_geom_hbond_atom_site_label_D
_geom_hbond_atom_site_label_H
_geom_hbond_atom_site_label_A
_geom_hbond_site_symmetry_A
_geom_hbond_distance_DH
_geom_hbond_distance_HA
_geom_hbond_distance_DA
_geom_hbond_angle_DHA
N1 H1A S1 . 0.89 2.59 3.417(3) 156
N1 H1B O1 1_565 0.89 1.93 2.805(4) 170

loop_
_geom_torsion_atom_site_label_1
_geom_torsion_atom_site_label_2
_geom_torsion_atom_site_label_3
_geom_torsion_atom_site_label_4
_geom_torsion
C6 C1 C2 C3 2.0(5)
S1 C1 C2 C3 -176.4(3)
C6 C1 C2 Cl1 -176.3(3)
S1 C1 C2 Cl1 5.3(4)
C1 C2 C3 C4 -0.7(7)
Cl1 C2 C3 C4 177.6(4)
C2 C3 C4 C5 -0.4(7)
C3 C4 C5 C6 0.2(7)
C3 C4 C5 Cl2 180.0(4)
C4 C5 C6 C1 1.2(5)
Cl2 C5 C6 C1 -178.6(3)
C4 C5 C6 S2 -178.8(3)
Cl2 C5 C6 S2 1.3(4)
C2 C1 C6 C5 -2.2(5)
S1 C1 C6 C5 176.2(2)
C2 C1 C6 S2 177.8(2)
S1 C1 C6 S2 -3.8(4)
C12 C7 C8 C9 0.4(5)
S3 C7 C8 C9 -178.7(2)
C12 C7 C8 Cl3 179.3(2)
S3 C7 C8 Cl3 0.2(4)
C7 C8 C9 C10 0.1(5)
Cl3 C8 C9 C10 -178.8(3)
C8 C9 C10 C11 -0.5(5)
C9 C10 C11 C12 0.3(5)
C9 C10 C11 Cl4 -179.5(3)
C10 C11 C12 C7 0.3(5)
Cl4 C11 C12 C7 -179.9(2)
C10 C11 C12 S4 179.5(3)
Cl4 C11 C12 S4 -0.7(4)
C8 C7 C12 C11 -0.6(4)
S3 C7 C12 C11 178.5(2)
C8 C7 C12 S4 -179.9(2)
S3 C7 C12 S4 -0.8(3)
O1 C13 C14 C15 11.8(7)
C13 C14 C15 C16 -7.2(9)
C14 C15 C16 O1 -0.1(8)
C14 C13 O1 C16 -11.9(6)
C15 C16 O1 C13 7.7(7)
C19 C17 N1 C20 52.1(5)
C18 C17 N1 C20 177.2(3)
C22 C20 N1 C17 56.5(5)
C21 C20 N1 C17 -179.5(3)
C2 C1 S1 Cu1 -177.0(2)
C6 C1 S1 Cu1 4.6(3)
C5 C6 S2 Cu1 -179.1(3)
C1 C6 S2 Cu1 0.8(3)
C8 C7 S3 Cu1 179.6(2)
C12 C7 S3 Cu1 0.5(2)
C11 C12 S4 Cu1 -178.7(2)
C7 C12 S4 Cu1 0.6(3)

_cod_database_fobs_code 1544697
